data_7150429
loop_
_publ_author_name
'Uchida, Kingo'
'Walko, Martin'
'de Jong, Jaap J. D.'
'Sukata, Shin-ichiro'
'Kobatake, Seiya'
'Meetsma, Auke'
'van Esch, Jan'
'Feringa, Ben L.'

_publ_section_title
;
 Diastereoselective cyclization of a dithienylethene switch through
 single crystal confinement.
;
_journal_issue 6
_journal_name_full 'Organic &amp; biomolecular chemistry'
_journal_page_first 1002
_journal_page_last 1006
_journal_paper_doi 10.1039/b517370a
_journal_volume 4
_journal_year 2006
_chemical_absolute_configuration ad
_chemical_compound_source 'see text'
_chemical_formula_moiety 'C33 H28 F6 N2 O2 S2'
_chemical_formula_sum 'C33 H28 F6 N2 O2 S2'
_chemical_formula_weight 662.72
_chemical_name_common
;
1,2-bis(2'-methyl-5'-((((R)-1-phenylethyl)amino)carbonyl)-
thien-3'-yl)-perfluorocyclopentene
;
_chemical_name_systematic
;
1,2-bis(2'-methyl-5'-{[((R)-1-phenylethyl)amino]carbonyl}-thien-3'-yl)-
perfluorocyclopentene
;
_space_group_IT_number 4
_symmetry_cell_setting monoclinic
_symmetry_Int_Tables_number 4
_symmetry_space_group_name_Hall 'P 2yb'
_symmetry_space_group_name_H-M 'P 1 21 1'
_atom_sites_solution_hydrogens geom
_atom_sites_solution_primary heavy
_atom_sites_solution_secondary direct
_audit_creation_date '2005-08-19 11:48:42'
_audit_creation_method
;
PLATON <TABLE ACC> option (version :: 110805)
SHELXL97-2 & Manual Editing
;
_audit_update_record
;
?
;
_cell_angle_alpha 90
_cell_angle_beta 106.678(1)
_cell_angle_gamma 90
_cell_formula_units_Z 4
_cell_length_a 12.358(1)
_cell_length_b 14.623(1)
_cell_length_c 19.349(2)
_cell_measurement_reflns_used 4487
_cell_measurement_temperature 170(1)
_cell_measurement_theta_max 19.91
_cell_measurement_theta_min 2.60
_cell_volume 3349.5(5)
_computing_cell_refinement 'SAINT, Bruker Version 6.02A, 2000'
_computing_data_collection 'SMART, Bruker Version 5.624, 2001'
_computing_data_reduction 'XPREP, Bruker Version 5.1/NT, 2000'
_computing_molecular_graphics
;
PLUTO (Meetsma, 2004)
PLATON (Spek, 2003)
;
_computing_publication_material 'PLATON (Spek, 2003)'
_computing_structure_refinement 'SHELXL-97 (Sheldrick, 1997)'
_computing_structure_solution
;
DIRDIF-99 (Beurskens et al., 1999)
;
_diffrn_ambient_temperature 170(1)
_diffrn_detector_area_resol_mean '4096x4096 / 62x62 (binned 512)'
_diffrn_measured_fraction_theta_full 0.998
_diffrn_measured_fraction_theta_max 0.998
_diffrn_measurement_device_type
;
Bruker Smart Apex; CCD area detector
;
_diffrn_measurement_method 'phi and omega scans'
_diffrn_radiation_detector
;
CCD area-detector
;
_diffrn_radiation_monochromator 'parallel mounted graphite'
_diffrn_radiation_source 'fine focus sealed Siemens Mo tube '
_diffrn_radiation_type MoK\a
_diffrn_radiation_wavelength 0.71073
_diffrn_reflns_av_R_equivalents 0.0416
_diffrn_reflns_av_sigmaI/netI 0.0747
_diffrn_reflns_limit_h_max 14
_diffrn_reflns_limit_h_min -14
_diffrn_reflns_limit_k_max 17
_diffrn_reflns_limit_k_min -16
_diffrn_reflns_limit_l_max 23
_diffrn_reflns_limit_l_min -23
_diffrn_reflns_number 24172
_diffrn_reflns_reduction_process
;
Intensity data were corrected for Lorentz and polarization
effects, decay and absorption and reduced to F~o~^2^
using SAINT (Bruker, 2000) and SADABS (Sheldrick, 2001)
;
_diffrn_reflns_theta_full 25.00
_diffrn_reflns_theta_max 25.03
_diffrn_reflns_theta_min 2.29
_diffrn_standards_decay_% 0
_diffrn_standards_number 0
_exptl_absorpt_coefficient_mu 0.224
_exptl_absorpt_correction_T_max 0.9608
_exptl_absorpt_correction_T_min 0.9011
_exptl_absorpt_correction_type multi-scan
_exptl_absorpt_process_details '(SADABS, Sheldrick, Bruker, 2000))'
_exptl_crystal_colour colorless
_exptl_crystal_density_diffrn 1.314
_exptl_crystal_density_method 'not measured'
_exptl_crystal_description block
_exptl_crystal_F_000 1368
_exptl_crystal_size_max 0.49
_exptl_crystal_size_mid 0.21
_exptl_crystal_size_min 0.18
_refine_diff_density_max 0.902
_refine_diff_density_min -0.655
_refine_diff_density_rms 0.061
_refine_ls_abs_structure_details
;
Flack, H.D. & Bernardinelli, G. (1999, 2000)
;
_refine_ls_abs_structure_Flack 0.07(9)
_refine_ls_extinction_method none
_refine_ls_goodness_of_fit_ref 1.035
_refine_ls_hydrogen_treatment constr
_refine_ls_matrix_type full
_refine_ls_number_parameters 819
_refine_ls_number_reflns 11628
_refine_ls_number_restraints 1
_refine_ls_restrained_S_all 1.035
_refine_ls_R_factor_all 0.0948
_refine_ls_R_factor_gt 0.0667
_refine_ls_shift/su_max 0.001
_refine_ls_shift/su_mean 0.000
_refine_ls_structure_factor_coef Fsqd
_refine_ls_weighting_details 'calc w=1/[\s^2^(Fo^2^)+(0.0747P)^2^+2.6498P] where P=(Fo^2^+2Fc^2^)/3'
_refine_ls_weighting_scheme calc
_refine_ls_wR_factor_gt 0.1546
_refine_ls_wR_factor_ref 0.1700
_reflns_number_gt 8556
_reflns_number_total 11628
_reflns_threshold_expression I>2\s(I)
_cod_data_source_file b517370a.txt
_cod_data_source_block Q1024
_cod_depositor_comments
;
The following automatic conversions were performed:
'_symmetry_cell_setting' value 'Monoclinic' changed to 'monoclinic'
according to '/home/saulius/struct/CIF-dictionaries/cif_core.dic'
dictionary named 'cif_core.dic' version 2.4.1 from
2010-06-29.

'_exptl_absorpt_correction_type' value 'Multi-Scan' changed
to 'multi-scan' according to
'/home/saulius/struct/CIF-dictionaries/cif_core.dic' dictionary named
'cif_core.dic' version 2.4.1 from 2010-06-29.

Automatic conversion script
Id: cif_fix_enum 1527 2010-12-29 10:47:43Z saulius 
;
_cod_original_sg_symbol_H-M 'P 21'
_cod_database_code 7150429
_vrn_publ_code_squeezed_elec 0.0
_vrn_publ_code_void_volume 171.6
_vrn_publ_code_frame_time_sec 10.0
_vrn_publ_code_meas_time_hour 8.0

loop_
_symmetry_equiv_pos_site_id
_symmetry_equiv_pos_as_xyz
1 x,y,z
2 -x,1/2+y,-z

loop_
_atom_site_aniso_label
_atom_site_aniso_U_11
_atom_site_aniso_U_22
_atom_site_aniso_U_33
_atom_site_aniso_U_23
_atom_site_aniso_U_13
_atom_site_aniso_U_12
S11 0.0627(10) 0.0661(10) 0.0491(8) 0.0003(8) -0.0023(7) -0.0361(8)
S12 0.0569(8) 0.0307(7) 0.0549(8) -0.0039(7) -0.0064(7) 0.0161(7)
F11 0.153(5) 0.067(3) 0.131(4) 0.000(3) 0.075(4) 0.037(3)
F12 0.219(6) 0.040(2) 0.048(2) -0.0066(18) 0.002(3) -0.024(3)
F13 0.132(4) 0.097(3) 0.074(3) -0.033(3) 0.030(3) -0.039(3)
F14 0.189(5) 0.047(2) 0.049(2) 0.0042(18) 0.020(2) 0.039(3)
F15 0.272(7) 0.046(3) 0.109(4) -0.001(2) 0.131(5) -0.011(3)
F16 0.223(6) 0.039(2) 0.060(2) -0.0013(19) -0.056(3) 0.034(3)
O11 0.061(2) 0.039(2) 0.046(2) -0.0036(17) 0.0217(18) -0.0195(19)
O12 0.042(2) 0.033(2) 0.053(2) -0.0086(17) 0.0130(16) 0.0065(17)
N11 0.041(2) 0.037(2) 0.039(2) 0.0067(19) 0.0041(19) -0.016(2)
N12 0.034(2) 0.031(2) 0.033(2) -0.0053(18) 0.0119(17) 0.0044(18)
C11 0.053(4) 0.052(4) 0.051(3) 0.011(3) 0.015(3) 0.004(3)
C12 0.058(4) 0.096(6) 0.055(4) 0.006(4) 0.008(3) 0.020(4)
C13 0.089(5) 0.079(6) 0.048(4) -0.007(4) 0.003(4) 0.036(5)
C14 0.117(6) 0.042(4) 0.054(4) 0.003(3) -0.002(4) 0.031(4)
C15 0.104(5) 0.043(4) 0.038(3) -0.004(3) 0.014(3) -0.008(4)
C16 0.059(3) 0.033(3) 0.028(2) 0.000(2) 0.009(2) -0.008(3)
C17 0.048(3) 0.051(4) 0.034(3) 0.003(2) 0.004(2) -0.016(3)
C18 0.062(4) 0.067(4) 0.043(3) -0.014(3) 0.001(3) 0.018(3)
C19 0.036(3) 0.025(3) 0.043(3) -0.005(2) 0.009(2) -0.010(2)
C110 0.040(3) 0.035(3) 0.037(3) -0.006(2) 0.007(2) -0.007(2)
C111 0.048(3) 0.024(3) 0.042(3) -0.005(2) 0.007(2) -0.007(2)
C112 0.050(3) 0.043(3) 0.035(3) 0.000(3) 0.001(2) 0.000(3)
C113 0.059(4) 0.064(4) 0.045(3) 0.001(3) -0.005(3) -0.021(3)
C114 0.066(4) 0.112(7) 0.054(4) 0.001(4) -0.008(3) -0.037(4)
C115 0.054(4) 0.052(4) 0.079(4) -0.001(3) 0.027(3) -0.006(3)
C116 0.055(4) 0.063(5) 0.093(5) 0.003(4) 0.025(4) -0.012(3)
C117 0.051(4) 0.047(4) 0.110(6) -0.005(4) -0.008(4) -0.014(3)
C118 0.070(4) 0.040(4) 0.083(5) -0.018(3) 0.000(4) -0.012(3)
C119 0.055(4) 0.045(4) 0.054(3) -0.009(3) 0.009(3) -0.003(3)
C120 0.035(3) 0.031(3) 0.043(3) 0.004(2) -0.001(2) 0.001(2)
C121 0.040(3) 0.034(3) 0.035(3) -0.008(2) 0.011(2) -0.002(2)
C122 0.070(4) 0.046(4) 0.041(3) 0.005(3) 0.006(3) 0.001(3)
C123 0.037(3) 0.018(3) 0.045(3) -0.001(2) 0.016(2) 0.000(2)
C124 0.041(3) 0.026(3) 0.037(3) -0.003(2) 0.008(2) 0.006(2)
C125 0.037(3) 0.032(3) 0.038(3) 0.002(2) 0.008(2) 0.004(2)
C126 0.048(3) 0.024(3) 0.042(3) -0.005(2) 0.003(2) 0.004(2)
C127 0.052(3) 0.030(3) 0.047(3) -0.006(2) -0.003(3) 0.009(2)
C128 0.084(5) 0.057(4) 0.060(4) -0.009(3) -0.026(3) 0.020(4)
C129 0.055(3) 0.029(3) 0.040(3) 0.001(2) 0.002(2) -0.003(2)
C130 0.092(5) 0.036(3) 0.041(3) -0.007(3) -0.001(3) 0.007(3)
C131 0.100(5) 0.029(3) 0.043(3) 0.000(3) 0.008(3) 0.005(3)
C132 0.124(6) 0.028(3) 0.039(3) -0.001(3) 0.008(4) 0.014(4)
C133 0.052(3) 0.029(3) 0.034(3) -0.001(2) -0.003(2) 0.005(2)
S21 0.0404(7) 0.0555(9) 0.0510(8) 0.0193(7) 0.0090(6) -0.0089(7)
S22 0.0422(7) 0.0321(7) 0.0385(7) -0.0119(6) 0.0009(5) -0.0017(6)
F21 0.100(4) 0.047(3) 0.634(18) -0.069(6) 0.220(8) -0.028(3)
F22 0.077(3) 0.137(5) 0.193(6) 0.096(5) -0.057(4) -0.048(3)
F23 0.109(4) 0.235(7) 0.130(4) 0.102(5) 0.094(4) 0.078(4)
F24 0.116(4) 0.068(3) 0.145(4) -0.037(3) -0.034(3) 0.015(3)
F25 0.084(3) 0.058(3) 0.248(6) -0.077(3) 0.099(4) -0.025(2)
F26 0.078(3) 0.094(3) 0.140(4) 0.076(3) -0.003(3) -0.021(3)
O21 0.048(2) 0.038(2) 0.099(3) 0.023(2) 0.002(2) -0.0204(19)
O22 0.0333(18) 0.0297(19) 0.049(2) -0.0032(16) 0.0046(15) -0.0073(16)
N21 0.034(3) 0.028(3) 0.114(4) -0.001(3) 0.013(3) -0.001(2)
N22 0.033(2) 0.027(2) 0.045(2) -0.0031(19) 0.0148(18) -0.0040(17)
C21 0.116(8) 0.077(7) 0.143(10) -0.008(6) -0.006(7) -0.020(6)
C22 0.43(3) 0.072(7) 0.062(6) -0.033(5) 0.045(11) -0.050(12)
C23 0.39(4) 0.087(10) 0.70(7) -0.10(2) 0.49(5) -0.061(17)
C24 0.46(7) 0.31(4) 0.47(5) 0.13(4) 0.27(5) 0.15(4)
C25 0.110(8) 0.099(8) 0.205(13) 0.013(8) 0.087(8) 0.030(6)
C26 0.114(7) 0.035(4) 0.126(7) 0.000(4) 0.065(6) 0.004(4)
C27 0.051(4) 0.051(4) 0.167(8) 0.033(5) 0.045(5) 0.017(3)
C28 0.171(10) 0.144(10) 0.168(10) 0.094(8) 0.096(9) 0.113(9)
C29 0.031(3) 0.032(3) 0.067(4) 0.005(3) -0.003(3) -0.007(2)
C210 0.025(2) 0.038(3) 0.051(3) 0.008(3) -0.001(2) -0.007(2)
C211 0.035(3) 0.034(3) 0.039(3) 0.009(2) 0.004(2) 0.000(2)
C212 0.037(3) 0.036(3) 0.037(3) 0.000(2) 0.010(2) -0.004(2)
C213 0.033(3) 0.048(3) 0.035(3) 0.003(2) 0.005(2) 0.001(2)
C214 0.047(3) 0.078(4) 0.041(3) 0.016(3) 0.019(3) 0.006(3)
C215 0.063(4) 0.054(4) 0.052(3) 0.010(3) 0.017(3) 0.022(3)
C216 0.061(4) 0.106(7) 0.049(4) 0.011(4) 0.007(3) 0.020(4)
C217 0.065(4) 0.096(6) 0.040(3) -0.009(4) 0.007(3) -0.003(4)
C218 0.067(4) 0.068(4) 0.054(4) -0.015(3) 0.025(3) -0.020(4)
C219 0.055(3) 0.043(3) 0.041(3) -0.005(2) 0.017(3) -0.004(3)
C220 0.037(3) 0.038(3) 0.044(3) 0.000(2) 0.020(2) -0.003(2)
C221 0.037(3) 0.033(3) 0.042(3) -0.005(2) 0.015(2) -0.006(2)
C222 0.044(3) 0.045(3) 0.064(4) -0.011(3) 0.011(3) 0.009(3)
C223 0.035(3) 0.022(3) 0.031(2) 0.002(2) -0.002(2) -0.005(2)
C224 0.037(3) 0.023(3) 0.033(2) -0.0041(19) 0.008(2) 0.003(2)
C225 0.042(3) 0.026(3) 0.033(3) -0.004(2) 0.009(2) -0.002(2)
C226 0.042(3) 0.025(3) 0.029(2) 0.001(2) 0.006(2) 0.001(2)
C227 0.050(3) 0.030(3) 0.031(2) -0.001(2) 0.010(2) 0.002(2)
C228 0.067(4) 0.036(3) 0.045(3) -0.015(2) 0.008(3) 0.001(3)
C229 0.035(3) 0.035(3) 0.048(3) -0.003(3) 0.018(2) 0.001(2)
C230 0.040(3) 0.048(4) 0.119(6) -0.001(4) 0.031(4) -0.002(3)
C231 0.051(3) 0.040(3) 0.056(4) -0.010(3) 0.021(3) -0.009(3)
C232 0.059(4) 0.031(3) 0.078(4) -0.009(3) 0.030(3) -0.001(3)
C233 0.039(3) 0.034(3) 0.036(3) -0.011(2) 0.019(2) -0.002(2)

loop_
_atom_site_label
_atom_site_type_symbol
_atom_site_thermal_displace_type
_atom_site_fract_x
_atom_site_fract_y
_atom_site_fract_z
_atom_site_occupancy
_atom_site_U_iso_or_equiv
_atom_site_calc_flag
_atom_site_refinement_flags
S11 S Uani 0.13694(14) 0.35621(12) 0.16329(8) 1.000 0.0631(5) . .
S12 S Uani 0.30679(13) 0.31045(10) -0.08046(8) 1.000 0.0522(4) . .
F11 F Uani 0.1244(5) 0.6910(3) 0.0801(3) 1.000 0.110(2) . .
F12 F Uani 0.2944(5) 0.6848(3) 0.14565(19) 1.000 0.110(2) . .
F13 F Uani 0.3707(4) 0.7397(3) 0.0463(2) 1.000 0.1009(19) . .
F14 F Uani 0.2033(5) 0.7893(3) 0.00003(19) 1.000 0.0980(19) . .
F15 F Uani 0.3355(6) 0.6509(3) -0.0694(3) 1.000 0.126(3) . .
F16 F Uani 0.1555(5) 0.6609(3) -0.0921(2) 1.000 0.128(2) . .
O11 O Uani 0.2465(3) 0.3215(3) 0.31771(19) 1.000 0.0473(12) . .
O12 O Uani 0.2125(3) 0.2653(2) -0.23269(19) 1.000 0.0428(12) . .
N11 N Uani 0.3697(3) 0.4390(3) 0.3398(2) 1.000 0.0405(12) . .
N12 N Uani 0.0881(3) 0.3816(3) -0.2643(2) 1.000 0.0322(12) . .
C11 C Uani 0.6205(5) 0.4208(4) 0.4221(3) 1.000 0.052(2) . .
C12 C Uani 0.7261(6) 0.3827(6) 0.4401(3) 1.000 0.071(3) . .
C13 C Uani 0.7437(7) 0.2990(6) 0.4711(3) 1.000 0.076(3) . .
C14 C Uani 0.6551(8) 0.2525(5) 0.4846(3) 1.000 0.077(3) . .
C15 C Uani 0.5482(6) 0.2899(4) 0.4653(3) 1.000 0.063(2) . .
C16 C Uani 0.5291(5) 0.3761(4) 0.4345(3) 1.000 0.0407(16) . .
C17 C Uani 0.4143(5) 0.4204(4) 0.4170(3) 1.000 0.0460(19) . .
C18 C Uani 0.4151(5) 0.5082(4) 0.4587(3) 1.000 0.060(2) . .
C19 C Uani 0.2880(4) 0.3884(3) 0.2959(3) 1.000 0.0352(17) . .
C110 C Uani 0.2473(4) 0.4172(3) 0.2202(3) 1.000 0.0382(17) . .
C111 C Uani 0.2754(4) 0.4894(3) 0.1852(3) 1.000 0.0392(17) . .
C112 C Uani 0.2121(4) 0.4938(4) 0.1110(3) 1.000 0.0450(17) . .
C113 C Uani 0.1335(5) 0.4264(5) 0.0918(3) 1.000 0.060(2) . .
C114 C Uani 0.0477(6) 0.4097(6) 0.0203(4) 1.000 0.083(3) . .
C115 C Uani -0.0746(5) 0.2312(4) -0.2964(4) 1.000 0.060(2) . .
C116 C Uani -0.1256(5) 0.1462(5) -0.3024(4) 1.000 0.070(3) . .
C117 C Uani -0.1148(6) 0.0859(5) -0.3522(5) 1.000 0.076(3) . .
C118 C Uani -0.0568(6) 0.1086(4) -0.3999(4) 1.000 0.069(3) . .
C119 C Uani -0.0055(5) 0.1941(4) -0.3946(3) 1.000 0.053(2) . .
C120 C Uani -0.0133(4) 0.2548(4) -0.3422(3) 1.000 0.0389(17) . .
C121 C Uani 0.0470(4) 0.3473(3) -0.3396(3) 1.000 0.0363(17) . .
C122 C Uani -0.0285(5) 0.4200(4) -0.3854(3) 1.000 0.054(2) . .
C123 C Uani 0.1716(4) 0.3372(3) -0.2186(3) 1.000 0.0325(17) . .
C124 C Uani 0.2159(4) 0.3768(3) -0.1454(3) 1.000 0.0353(17) . .
C125 C Uani 0.1978(4) 0.4592(3) -0.1186(3) 1.000 0.0362(17) . .
C126 C Uani 0.2569(4) 0.4691(3) -0.0445(3) 1.000 0.0401(17) . .
C127 C Uani 0.3204(5) 0.3933(3) -0.0159(3) 1.000 0.0466(17) . .
C128 C Uani 0.3955(6) 0.3763(5) 0.0595(3) 1.000 0.077(3) . .
C129 C Uani 0.2316(5) 0.5644(4) 0.0614(3) 1.000 0.0438(17) . .
C130 C Uani 0.2294(6) 0.6638(4) 0.0799(3) 1.000 0.061(2) . .
C131 C Uani 0.2637(7) 0.7143(4) 0.0205(3) 1.000 0.060(2) . .
C132 C Uani 0.2515(7) 0.6444(4) -0.0388(3) 1.000 0.067(2) . .
C133 C Uani 0.2474(4) 0.5535(3) -0.0040(3) 1.000 0.0415(17) . .
S21 S Uani 0.42192(11) 0.75395(11) 0.33439(8) 1.000 0.0498(5) . .
S22 S Uani 0.11756(11) 0.99896(9) 0.17473(7) 1.000 0.0398(4) . .
F21 F Uani 0.7062(5) 0.9844(3) 0.2781(7) 1.000 0.236(6) . .
F22 F Uani 0.6809(4) 1.0372(4) 0.3700(4) 1.000 0.156(3) . .
F23 F Uani 0.6664(4) 1.1362(5) 0.2136(3) 1.000 0.146(3) . .
F24 F Uani 0.6895(4) 1.1856(3) 0.3146(3) 1.000 0.125(2) . .
F25 F Uani 0.4811(4) 1.2137(3) 0.2935(3) 1.000 0.119(2) . .
F26 F Uani 0.4697(4) 1.1883(3) 0.1814(3) 1.000 0.1112(19) . .
O21 O Uani 0.4980(3) 0.5805(3) 0.2865(3) 1.000 0.0657(14) . .
O22 O Uani -0.0403(3) 1.0739(2) 0.25468(18) 1.000 0.0388(11) . .
N21 N Uani 0.6223(4) 0.6390(3) 0.2303(3) 1.000 0.0604(19) . .
N22 N Uani 0.0654(3) 1.1977(3) 0.2998(2) 1.000 0.0343(12) . .
C21 C Uani 0.6069(9) 0.5741(7) 0.0668(7) 1.000 0.121(5) . .
C22 C Uani 0.6522(19) 0.5890(7) 0.0053(5) 1.000 0.193(10) . .
C23 C Uani 0.781(3) 0.5953(11) 0.029(2) 1.000 0.32(3) . .
C24 C Uani 0.848(4) 0.587(3) 0.071(3) 1.000 0.39(3) . .
C25 C Uani 0.8055(9) 0.5713(7) 0.1354(8) 1.000 0.129(6) . .
C26 C Uani 0.6900(8) 0.5654(5) 0.1357(5) 1.000 0.085(4) . .
C27 C Uani 0.6566(6) 0.5487(5) 0.2053(5) 1.000 0.087(3) . .
C28 C Uani 0.7607(10) 0.5239(8) 0.2724(6) 1.000 0.151(6) . .
C29 C Uani 0.5461(4) 0.6470(4) 0.2669(3) 1.000 0.0469(19) . .
C210 C Uani 0.5159(4) 0.7421(4) 0.2849(3) 1.000 0.0405(16) . .
C211 C Uani 0.5493(4) 0.8247(3) 0.2661(3) 1.000 0.0374(17) . .
C212 C Uani 0.4959(4) 0.8993(3) 0.2909(3) 1.000 0.0368(17) . .
C213 C Uani 0.4255(4) 0.8722(4) 0.3299(3) 1.000 0.0397(17) . .
C214 C Uani 0.3560(5) 0.9288(5) 0.3658(3) 1.000 0.0540(19) . .
C215 C Uani 0.1550(5) 1.1906(5) 0.4555(3) 1.000 0.056(2) . .
C216 C Uani 0.2402(6) 1.2142(6) 0.5191(3) 1.000 0.074(3) . .
C217 C Uani 0.2458(6) 1.3030(6) 0.5438(3) 1.000 0.069(3) . .
C218 C Uani 0.1731(5) 1.3674(5) 0.5076(3) 1.000 0.061(2) . .
C219 C Uani 0.0903(5) 1.3446(4) 0.4447(3) 1.000 0.0457(17) . .
C220 C Uani 0.0813(4) 1.2562(4) 0.4180(3) 1.000 0.0379(17) . .
C221 C Uani -0.0018(4) 1.2300(3) 0.3455(3) 1.000 0.0366(17) . .
C222 C Uani -0.0817(4) 1.3054(4) 0.3078(3) 1.000 0.0519(19) . .
C223 C Uani 0.0465(4) 1.1199(3) 0.2618(2) 1.000 0.0317(16) . .
C224 C Uani 0.1407(4) 1.0887(3) 0.2357(2) 1.000 0.0314(16) . .
C225 C Uani 0.2515(4) 1.1120(3) 0.2571(3) 1.000 0.0340(17) . .
C226 C Uani 0.3205(4) 1.0567(3) 0.2274(2) 1.000 0.0329(16) . .
C227 C Uani 0.2583(4) 0.9925(3) 0.1804(3) 1.000 0.0373(16) . .
C228 C Uani 0.2992(5) 0.9216(4) 0.1367(3) 1.000 0.0510(19) . .
C229 C Uani 0.5184(4) 0.9967(4) 0.2765(3) 1.000 0.0381(17) . .
C230 C Uani 0.6353(5) 1.0316(4) 0.2941(5) 1.000 0.067(3) . .
C231 C Uani 0.6278(5) 1.1294(4) 0.2692(3) 1.000 0.0478(19) . .
C232 C Uani 0.5018(5) 1.1506(4) 0.2472(4) 1.000 0.054(2) . .
C233 C Uani 0.4426(4) 1.0620(3) 0.2489(3) 1.000 0.0346(17) . .
H114' H Uiso -0.02439 0.39203 0.02802 1.000 0.1242 . .
H114" H Uiso 0.07423 0.36055 -0.00522 1.000 0.1242 . .
H122' H Uiso -0.05514 0.39891 -0.43549 1.000 0.0815 . .
H122" H Uiso 0.01449 0.47675 -0.38316 1.000 0.0815 . .
H128' H Uiso 0.45718 0.33523 0.05748 1.000 0.1152 . .
H128" H Uiso 0.35121 0.34815 0.08847 1.000 0.1152 . .
H11 H Uiso 0.60963 0.47973 0.40051 1.000 0.0619 . .
H12 H Uiso 0.78708 0.41499 0.43077 1.000 0.0855 . .
H13 H Uiso 0.81694 0.27247 0.48359 1.000 0.0909 . .
H14 H Uiso 0.66767 0.19428 0.50731 1.000 0.0916 . .
H15 H Uiso 0.48704 0.25619 0.47324 1.000 0.0755 . .
H17 H Uiso 0.36174 0.37665 0.43066 1.000 0.0551 . .
H18 H Uiso 0.46671 0.55212 0.44661 1.000 0.0906 . .
H18' H Uiso 0.44042 0.49519 0.51058 1.000 0.0906 . .
H18" H Uiso 0.33873 0.53395 0.44598 1.000 0.0906 . .
H111 H Uiso 0.33176 0.53271 0.20769 1.000 0.0472 . .
H114 H Uiso 0.03738 0.46576 -0.00869 1.000 0.1242 . .
H115 H Uiso -0.08223 0.27301 -0.26053 1.000 0.0720 . .
H116 H Uiso -0.16897 0.13033 -0.27077 1.000 0.0836 . .
H117 H Uiso -0.14773 0.02689 -0.35418 1.000 0.0906 . .
H118 H Uiso -0.05143 0.06668 -0.43624 1.000 0.0825 . .
H119 H Uiso 0.03531 0.21047 -0.42753 1.000 0.0632 . .
H121 H Uiso 0.11375 0.33820 -0.35824 1.000 0.0435 . .
H122 H Uiso -0.09338 0.43107 -0.36698 1.000 0.0815 . .
H125 H Uiso 0.15073 0.50519 -0.14650 1.000 0.0439 . .
H128 H Uiso 0.42687 0.43450 0.08139 1.000 0.1152 . .
H161 H Uiso 0.39753 0.48531 0.32142 1.000 0.0488 . .
H162 H Uiso 0.05774 0.43024 -0.25061 1.000 0.0385 . .
H214' H Uiso 0.34730 0.89615 0.40818 1.000 0.0810 . .
H214" H Uiso 0.28136 0.93977 0.33186 1.000 0.0810 . .
H222' H Uiso -0.13049 1.32300 0.33761 1.000 0.0773 . .
H222" H Uiso -0.12841 1.28325 0.26094 1.000 0.0773 . .
H228' H Uiso 0.24842 0.92040 0.08735 1.000 0.0765 . .
H228" H Uiso 0.29973 0.86124 0.15885 1.000 0.0765 . .
H21 H Uiso 0.52810 0.57054 0.06133 1.000 0.1453 . .
H22 H Uiso 0.60694 0.59411 -0.04340 1.000 0.2325 . .
H23 H Uiso 0.80570 0.61383 -0.01096 1.000 0.3841 . .
H24 H Uiso 0.92513 0.58879 0.07080 1.000 0.4573 . .
H25 H Uiso 0.86097 0.56454 0.18064 1.000 0.1552 . .
H27 H Uiso 0.59491 0.50225 0.19793 1.000 0.1043 . .
H28 H Uiso 0.82509 0.56287 0.27225 1.000 0.2266 . .
H28' H Uiso 0.78116 0.45960 0.26939 1.000 0.2266 . .
H28" H Uiso 0.74005 0.53392 0.31711 1.000 0.2266 . .
H211 H Uiso 0.60232 0.83195 0.23935 1.000 0.0448 . .
H214 H Uiso 0.39382 0.98737 0.38096 1.000 0.0810 . .
H215 H Uiso 0.14871 1.12929 0.43846 1.000 0.0674 . .
H216 H Uiso 0.29256 1.16962 0.54447 1.000 0.0888 . .
H217 H Uiso 0.30175 1.31912 0.58707 1.000 0.0825 . .
H218 H Uiso 0.17877 1.42835 0.52514 1.000 0.0735 . .
H219 H Uiso 0.03908 1.39016 0.41969 1.000 0.0546 . .
H221 H Uiso -0.04846 1.17761 0.35401 1.000 0.0439 . .
H222 H Uiso -0.03785 1.35852 0.30067 1.000 0.0773 . .
H225 H Uiso 0.28017 1.16118 0.28921 1.000 0.0406 . .
H228 H Uiso 0.37574 0.93709 0.13547 1.000 0.0765 . .
H261 H Uiso 0.65415 0.68905 0.22015 1.000 0.0724 . .
H262 H Uiso 0.12262 1.23173 0.29693 1.000 0.0412 . .

loop_
_atom_type_symbol
_atom_type_description
_atom_type_scat_dispersion_real
_atom_type_scat_dispersion_imag
_atom_type_scat_source
S S 0.1246 0.1234 'International Tables Vol C Tables 4.2.6.8 and 6.1.1.4'
O O 0.0106 0.0060 'International Tables Vol C Tables 4.2.6.8 and 6.1.1.4'
N N 0.0061 0.0033 'International Tables Vol C Tables 4.2.6.8 and 6.1.1.4'
F F 0.0171 0.0103 'International Tables Vol C Tables 4.2.6.8 and 6.1.1.4'
H H 0.0000 0.0000 'International Tables Vol C Tables 4.2.6.8 and 6.1.1.4'
C C 0.0033 0.0016 'International Tables Vol C Tables 4.2.6.8 and 6.1.1.4'

loop_
_geom_angle_atom_site_label_1
_geom_angle_atom_site_label_2
_geom_angle_atom_site_label_3
_geom_angle
_geom_angle_site_symmetry_1
_geom_angle_site_symmetry_2
_geom_angle_site_symmetry_3
_geom_angle_publ_flag
C110 S11 C113 92.1(3) . . . yes
C124 S12 C127 92.3(3) . . . yes
C210 S21 C213 92.4(3) . . . yes
C224 S22 C227 91.8(2) . . . yes
C17 N11 C19 122.7(4) . . . yes
C121 N12 C123 118.2(4) . . . yes
C17 N11 H161 119.00 . . . no
C19 N11 H161 119.00 . . . no
C123 N12 H162 121.00 . . . no
C121 N12 H162 121.00 . . . no
C27 N21 C29 123.5(5) . . . yes
C221 N22 C223 124.8(4) . . . yes
C27 N21 H261 118.00 . . . no
C29 N21 H261 118.00 . . . no
C223 N22 H262 118.00 . . . no
C221 N22 H262 118.00 . . . no
C12 C11 C16 122.0(6) . . . no
C11 C12 C13 120.1(7) . . . no
C12 C13 C14 119.7(8) . . . no
C13 C14 C15 120.4(7) . . . no
C14 C15 C16 120.6(7) . . . no
C11 C16 C17 121.4(5) . . . no
C15 C16 C17 121.4(6) . . . no
C11 C16 C15 117.2(6) . . . no
C16 C17 C18 112.5(5) . . . no
N11 C17 C16 111.4(5) . . . yes
N11 C17 C18 109.2(5) . . . yes
O11 C19 N11 122.2(5) . . . yes
O11 C19 C110 120.8(5) . . . yes
N11 C19 C110 117.0(4) . . . yes
S11 C110 C111 110.6(4) . . . yes
C19 C110 C111 131.3(5) . . . no
S11 C110 C19 117.9(4) . . . yes
C16 C11 H11 119.00 . . . no
C110 C111 C112 113.2(5) . . . no
C12 C11 H11 119.00 . . . no
C11 C12 H12 120.00 . . . no
C111 C112 C113 112.7(5) . . . no
C113 C112 C129 124.6(5) . . . no
C111 C112 C129 122.8(5) . . . no
C13 C12 H12 120.00 . . . no
C12 C13 H13 120.00 . . . no
C112 C113 C114 129.1(6) . . . no
C14 C13 H13 120.00 . . . no
S11 C113 C112 111.3(4) . . . yes
S11 C113 C114 119.6(5) . . . yes
C13 C14 H14 120.00 . . . no
C15 C14 H14 120.00 . . . no
C14 C15 H15 120.00 . . . no
C116 C115 C120 119.8(6) . . . no
C16 C15 H15 120.00 . . . no
C115 C116 C117 121.0(7) . . . no
C18 C17 H17 108.00 . . . no
C116 C117 C118 120.5(7) . . . no
C16 C17 H17 108.00 . . . no
N11 C17 H17 108.00 . . . no
C17 C18 H18" 109.00 . . . no
C117 C118 C119 119.1(6) . . . no
H18 C18 H18' 109.00 . . . no
C17 C18 H18 109.00 . . . no
H18 C18 H18" 110.00 . . . no
H18' C18 H18" 109.00 . . . no
C17 C18 H18' 109.00 . . . no
C118 C119 C120 120.6(6) . . . no
C115 C120 C119 119.1(6) . . . no
C115 C120 C121 123.7(5) . . . no
C119 C120 C121 117.2(5) . . . no
C120 C121 C122 112.7(5) . . . no
N12 C121 C120 110.8(4) . . . yes
N12 C121 C122 108.4(4) . . . yes
O12 C123 N12 124.3(5) . . . yes
N12 C123 C124 116.8(4) . . . yes
O12 C123 C124 118.9(5) . . . yes
S12 C124 C125 111.5(4) . . . yes
S12 C124 C123 117.5(3) . . . yes
C123 C124 C125 131.1(5) . . . no
C124 C125 C126 112.6(4) . . . no
C125 C126 C127 113.1(4) . . . no
C125 C126 C133 121.5(4) . . . no
C127 C126 C133 125.4(5) . . . no
S12 C127 C128 119.5(4) . . . yes
S12 C127 C126 110.5(4) . . . yes
C126 C127 C128 130.0(5) . . . no
C112 C129 C133 128.6(5) . . . no
C112 C129 C130 120.4(5) . . . no
C130 C129 C133 110.9(5) . . . no
F11 C130 C131 109.4(5) . . . yes
C129 C130 C131 105.2(5) . . . no
F12 C130 C131 112.7(6) . . . yes
F12 C130 C129 113.9(5) . . . yes
F11 C130 C129 111.6(6) . . . yes
F11 C130 F12 104.2(5) . . . yes
F13 C131 F14 107.3(5) . . . yes
C130 C131 C132 104.8(5) . . . no
F14 C131 C132 114.1(5) . . . yes
F13 C131 C132 110.3(7) . . . yes
F13 C131 C130 108.4(5) . . . yes
F14 C131 C130 111.9(6) . . . yes
F15 C132 C133 113.1(6) . . . yes
F16 C132 C131 109.5(6) . . . yes
F15 C132 C131 111.5(6) . . . yes
F15 C132 F16 105.8(5) . . . yes
C131 C132 C133 105.5(5) . . . no
F16 C132 C133 111.5(6) . . . yes
C126 C133 C129 130.6(5) . . . no
C126 C133 C132 118.9(5) . . . no
C129 C133 C132 110.5(5) . . . no
C112 C111 H111 123.00 . . . no
C110 C111 H111 123.00 . . . no
H114" C114 H114 109.00 . . . no
C113 C114 H114" 109.00 . . . no
H114' C114 H114 109.00 . . . no
C113 C114 H114' 110.00 . . . no
H114' C114 H114" 109.00 . . . no
C113 C114 H114 109.00 . . . no
C116 C115 H115 120.00 . . . no
C120 C115 H115 120.00 . . . no
C115 C116 H116 120.00 . . . no
C117 C116 H116 120.00 . . . no
C116 C117 H117 120.00 . . . no
C118 C117 H117 120.00 . . . no
C119 C118 H118 120.00 . . . no
C117 C118 H118 120.00 . . . no
C118 C119 H119 120.00 . . . no
C120 C119 H119 120.00 . . . no
C22 C21 C26 115.3(12) . . . no
N12 C121 H121 108.00 . . . no
C122 C121 H121 108.00 . . . no
C120 C121 H121 108.00 . . . no
H122' C122 H122 110.00 . . . no
C121 C122 H122 109.00 . . . no
H122' C122 H122" 110.00 . . . no
C121 C122 H122" 109.00 . . . no
C121 C122 H122' 109.00 . . . no
H122" C122 H122 110.00 . . . no
C21 C22 C23 111.9(16) . . . no
C22 C23 C24 143(4) . . . no
C23 C24 C25 107(5) . . . no
C126 C125 H125 124.00 . . . no
C124 C125 H125 124.00 . . . no
C24 C25 C26 127(2) . . . no
C25 C26 C27 122.1(9) . . . no
C21 C26 C27 121.8(9) . . . no
C21 C26 C25 116.1(10) . . . no
N21 C27 C26 108.2(6) . . . yes
C26 C27 C28 113.3(8) . . . no
N21 C27 C28 100.0(7) . . . yes
C127 C128 H128 109.00 . . . no
H128" C128 H128 110.00 . . . no
H128' C128 H128" 110.00 . . . no
H128' C128 H128 110.00 . . . no
C127 C128 H128" 109.00 . . . no
C127 C128 H128' 109.00 . . . no
O21 C29 C210 118.4(5) . . . yes
O21 C29 N21 124.1(5) . . . yes
N21 C29 C210 117.6(5) . . . yes
C22 C21 H21 122.00 . . . no
C26 C21 H21 122.00 . . . no
C21 C22 H22 124.00 . . . no
C23 C22 H22 124.00 . . . no
C24 C23 H23 108.00 . . . no
C22 C23 H23 109.00 . . . no
C25 C24 H24 126.00 . . . no
C23 C24 H24 127.00 . . . no
C24 C25 H25 117.00 . . . no
C26 C25 H25 117.00 . . . no
C26 C27 H27 112.00 . . . no
C28 C27 H27 112.00 . . . no
N21 C27 H27 112.00 . . . no
H28' C28 H28" 109.00 . . . no
C27 C28 H28' 109.00 . . . no
C27 C28 H28" 109.00 . . . no
C27 C28 H28 109.00 . . . no
H28 C28 H28" 109.00 . . . no
H28 C28 H28' 110.00 . . . no
C29 C210 C211 130.1(5) . . . no
S21 C210 C211 111.5(4) . . . yes
S21 C210 C29 118.4(4) . . . yes
C210 C211 C212 112.6(5) . . . no
C211 C212 C229 122.5(5) . . . no
C211 C212 C213 113.2(4) . . . no
C213 C212 C229 124.3(5) . . . no
C212 C213 C214 129.6(5) . . . no
S21 C213 C212 110.3(4) . . . yes
S21 C213 C214 120.1(4) . . . yes
C216 C215 C220 120.2(7) . . . no
C215 C216 C217 118.9(7) . . . no
C216 C217 C218 121.2(6) . . . no
C217 C218 C219 120.1(7) . . . no
C218 C219 C220 120.8(6) . . . no
C215 C220 C221 118.5(5) . . . no
C219 C220 C221 122.5(5) . . . no
C215 C220 C219 118.9(5) . . . no
N22 C221 C222 110.5(4) . . . yes
C220 C221 C222 115.5(4) . . . no
N22 C221 C220 106.8(4) . . . yes
O22 C223 C224 122.6(4) . . . yes
N22 C223 C224 115.0(4) . . . yes
O22 C223 N22 122.1(4) . . . yes
S22 C224 C225 110.7(4) . . . yes
C223 C224 C225 130.4(4) . . . no
S22 C224 C223 118.5(3) . . . yes
C224 C225 C226 114.0(4) . . . no
C225 C226 C233 123.6(4) . . . no
C225 C226 C227 111.8(5) . . . no
C227 C226 C233 124.4(4) . . . no
C226 C227 C228 128.5(5) . . . no
S22 C227 C226 111.6(4) . . . yes
S22 C227 C228 119.8(4) . . . yes
C212 C229 C230 120.6(5) . . . no
C212 C229 C233 127.6(5) . . . no
C230 C229 C233 111.9(5) . . . no
F21 C230 F22 101.2(8) . . . yes
F21 C230 C229 118.1(6) . . . yes
F21 C230 C231 116.0(7) . . . yes
F22 C230 C229 109.3(6) . . . yes
F22 C230 C231 104.3(5) . . . yes
C229 C230 C231 106.8(5) . . . no
C230 C231 C232 104.3(5) . . . no
F23 C231 F24 103.3(6) . . . yes
F23 C231 C230 109.5(6) . . . yes
F23 C231 C232 110.0(5) . . . yes
F24 C231 C230 114.9(6) . . . yes
F24 C231 C232 114.8(5) . . . yes
F25 C232 C231 108.9(5) . . . yes
F25 C232 C233 112.8(5) . . . yes
F26 C232 C231 110.5(5) . . . yes
F26 C232 C233 111.4(6) . . . yes
C231 C232 C233 106.6(5) . . . no
F25 C232 F26 106.7(5) . . . yes
C226 C233 C232 121.1(4) . . . no
C229 C233 C232 109.7(5) . . . no
C226 C233 C229 129.0(4) . . . no
C210 C211 H211 124.00 . . . no
C212 C211 H211 124.00 . . . no
C213 C214 H214' 109.00 . . . no
C213 C214 H214" 110.00 . . . no
C213 C214 H214 110.00 . . . no
H214' C214 H214" 109.00 . . . no
H214' C214 H214 109.00 . . . no
H214" C214 H214 110.00 . . . no
C216 C215 H215 120.00 . . . no
C220 C215 H215 120.00 . . . no
C215 C216 H216 121.00 . . . no
C217 C216 H216 121.00 . . . no
C216 C217 H217 119.00 . . . no
C218 C217 H217 119.00 . . . no
C217 C218 H218 120.00 . . . no
C219 C218 H218 120.00 . . . no
C218 C219 H219 120.00 . . . no
C220 C219 H219 120.00 . . . no
N22 C221 H221 108.00 . . . no
C220 C221 H221 108.00 . . . no
C222 C221 H221 108.00 . . . no
C221 C222 H222' 109.00 . . . no
C221 C222 H222" 109.00 . . . no
C221 C222 H222 109.00 . . . no
H222' C222 H222" 109.00 . . . no
H222' C222 H222 109.00 . . . no
H222" C222 H222 110.00 . . . no
C224 C225 H225 123.00 . . . no
C226 C225 H225 123.00 . . . no
C227 C228 H228' 109.00 . . . no
C227 C228 H228" 110.00 . . . no
C227 C228 H228 110.00 . . . no
H228' C228 H228" 109.00 . . . no
H228' C228 H228 109.00 . . . no
H228" C228 H228 109.00 . . . no

loop_
_geom_bond_atom_site_label_1
_geom_bond_atom_site_label_2
_geom_bond_distance
_geom_bond_site_symmetry_1
_geom_bond_site_symmetry_2
_geom_bond_publ_flag
S11 C110 1.734(5) . . yes
S11 C113 1.713(6) . . yes
S12 C124 1.724(5) . . yes
S12 C127 1.713(5) . . yes
S21 C210 1.713(6) . . yes
S21 C213 1.733(6) . . yes
S22 C224 1.733(4) . . yes
S22 C227 1.714(5) . . yes
F11 C130 1.358(10) . . yes
F12 C130 1.331(7) . . yes
F13 C131 1.325(10) . . yes
F14 C131 1.322(8) . . yes
F15 C132 1.338(11) . . yes
F16 C132 1.352(9) . . yes
F21 C230 1.223(10) . . yes
F22 C230 1.416(12) . . yes
F23 C231 1.300(8) . . yes
F24 C231 1.282(8) . . yes
F25 C232 1.361(8) . . yes
F26 C232 1.339(9) . . yes
O11 C19 1.234(6) . . yes
O12 C123 1.231(6) . . yes
O21 C29 1.254(7) . . yes
O22 C223 1.240(6) . . yes
N11 C19 1.340(6) . . yes
N11 C17 1.462(7) . . yes
N12 C123 1.321(7) . . yes
N12 C121 1.486(7) . . yes
N11 H161 0.8800 . . no
N12 H162 0.8800 . . no
N21 C27 1.508(9) . . yes
N21 C29 1.336(8) . . yes
N22 C223 1.338(6) . . yes
N22 C221 1.455(7) . . yes
N21 H261 0.8800 . . no
N22 H262 0.8800 . . no
C11 C16 1.384(9) . . no
C11 C12 1.369(10) . . no
C12 C13 1.353(12) . . no
C13 C14 1.376(13) . . no
C14 C15 1.379(12) . . no
C15 C16 1.385(8) . . no
C16 C17 1.507(9) . . no
C17 C18 1.515(8) . . no
C19 C110 1.467(8) . . no
C110 C111 1.352(7) . . no
C111 C112 1.426(8) . . no
C11 H11 0.9500 . . no
C12 H12 0.9500 . . no
C112 C129 1.476(8) . . no
C112 C113 1.359(9) . . no
C113 C114 1.502(9) . . no
C13 H13 0.9500 . . no
C14 H14 0.9500 . . no
C115 C120 1.365(9) . . no
C15 H15 0.9500 . . no
C115 C116 1.383(9) . . no
C116 C117 1.341(11) . . no
C17 H17 1.0000 . . no
C117 C118 1.362(11) . . no
C18 H18' 0.9800 . . no
C18 H18 0.9800 . . no
C18 H18" 0.9800 . . no
C118 C119 1.392(9) . . no
C119 C120 1.372(8) . . no
C120 C121 1.538(7) . . no
C121 C122 1.520(8) . . no
C123 C124 1.482(8) . . no
C124 C125 1.356(7) . . no
C125 C126 1.417(8) . . no
C126 C133 1.485(7) . . no
C126 C127 1.379(7) . . no
C127 C128 1.508(8) . . no
C129 C133 1.344(8) . . no
C129 C130 1.499(8) . . no
C130 C131 1.525(9) . . no
C131 C132 1.512(8) . . no
C132 C133 1.498(8) . . no
C111 H111 0.9500 . . no
C114 H114" 0.9800 . . no
C114 H114 0.9800 . . no
C114 H114' 0.9800 . . no
C115 H115 0.9500 . . no
C116 H116 0.9500 . . no
C117 H117 0.9500 . . no
C118 H118 0.9500 . . no
C119 H119 0.9500 . . no
C121 H121 1.0000 . . no
C21 C26 1.436(16) . . no
C21 C22 1.47(2) . . no
C22 C23 1.53(4) . . no
C122 H122 0.9800 . . no
C122 H122' 0.9800 . . no
C122 H122" 0.9800 . . no
C23 C24 0.99(7) . . no
C24 C25 1.50(6) . . no
C125 H125 0.9500 . . no
C25 C26 1.432(16) . . no
C26 C27 1.537(13) . . no
C27 C28 1.585(15) . . no
C128 H128' 0.9800 . . no
C128 H128" 0.9800 . . no
C128 H128 0.9800 . . no
C29 C210 1.506(8) . . no
C21 H21 0.9500 . . no
C22 H22 0.9500 . . no
C23 H23 0.9500 . . no
C24 H24 0.9500 . . no
C25 H25 0.9500 . . no
C27 H27 1.0000 . . no
C28 H28 0.9800 . . no
C28 H28' 0.9800 . . no
C28 H28" 0.9800 . . no
C210 C211 1.359(7) . . no
C211 C212 1.427(7) . . no
C212 C213 1.364(8) . . no
C212 C229 1.493(7) . . no
C213 C214 1.499(9) . . no
C215 C220 1.377(9) . . no
C215 C216 1.414(9) . . no
C216 C217 1.379(12) . . no
C217 C218 1.350(10) . . no
C218 C219 1.387(8) . . no
C219 C220 1.385(8) . . no
C220 C221 1.531(8) . . no
C221 C222 1.520(7) . . no
C223 C224 1.468(7) . . no
C224 C225 1.355(7) . . no
C225 C226 1.412(7) . . no
C226 C227 1.378(7) . . no
C226 C233 1.448(7) . . no
C227 C228 1.514(8) . . no
C229 C233 1.337(7) . . no
C229 C230 1.477(9) . . no
C230 C231 1.503(9) . . no
C231 C232 1.524(9) . . no
C232 C233 1.493(8) . . no
C211 H211 0.9500 . . no
C214 H214' 0.9800 . . no
C214 H214" 0.9800 . . no
C214 H214 0.9800 . . no
C215 H215 0.9500 . . no
C216 H216 0.9500 . . no
C217 H217 0.9500 . . no
C218 H218 0.9500 . . no
C219 H219 0.9500 . . no
C221 H221 1.0000 . . no
C222 H222' 0.9800 . . no
C222 H222" 0.9800 . . no
C222 H222 0.9800 . . no
C225 H225 0.9500 . . no
C228 H228' 0.9800 . . no
C228 H228" 0.9800 . . no
C228 H228 0.9800 . . no

loop_
_geom_contact_atom_site_label_1
_geom_contact_atom_site_label_2
_geom_contact_distance
_geom_contact_site_symmetry_1
_geom_contact_site_symmetry_2
_geom_contact_publ_flag
S11 O11 2.949(4) . . no
S12 O12 2.915(4) . . no
S12 C21 3.604(10) . 2_645 no
S12 C22 3.526(10) . 2_645 no
S12 C23 3.56(2) . 2_645 no
S21 O21 2.946(5) . . no
S22 O22 3.022(4) . . no
S22 H162 3.1100 . 2_555 no
F11 F14 2.507(7) . . no
F12 F13 2.504(6) . . no
F12 C111 2.985(6) . . no
F12 F14 3.118(5) . . no
F12 C29 3.361(7) . . no
F12 C210 3.350(7) . . no
F13 F12 2.504(6) . . no
F13 F15 2.516(7) . . no
F14 C228 3.216(7) . . no
F14 F11 2.507(7) . . no
F14 F12 3.118(5) . . no
F14 F15 3.135(8) . . no
F14 F16 2.539(6) . . no
F15 F23 2.792(8) . 2_645 no
F15 C125 3.276(7) . . no
F15 F13 2.516(7) . . no
F15 F14 3.135(8) . . no
F16 F14 2.539(6) . . no
F16 C125 3.064(6) . . no
F21 F24 3.047(7) . . no
F21 F23 2.525(10) . . no
F21 C211 3.002(7) . . no
F21 C123 3.039(9) . 2_655 no
F21 N12 3.030(8) . 2_655 no
F22 F24 2.436(8) . . no
F23 F26 2.451(8) . . no
F23 F15 2.792(8) . 2_655 no
F23 F21 2.525(10) . . no
F24 F22 2.436(8) . . no
F24 C222 3.361(7) . 1_655 no
F24 C13 3.347(8) . 1_565 no
F24 F21 3.047(7) . . no
F24 F25 2.523(7) . . no
F25 F24 2.523(7) . . no
F25 C225 3.100(7) . . no
F26 F23 2.451(8) . . no
F11 H24 2.8400 . 1_455 no
F12 H228" 2.5900 . . no
F12 H111 2.5100 . . no
F14 H228' 2.5100 . . no
F14 H114' 2.6000 . 2_555 no
F16 H125 2.5000 . . no
F21 H211 2.5700 . . no
F22 H218 2.7600 . 2_646 no
F25 H225 2.5800 . . no
O11 S11 2.949(4) . . no
O11 N22 2.822(6) . 1_545 no
O11 C220 3.335(7) . 1_545 no
O11 C225 3.287(6) . 1_545 no
O12 C211 3.306(6) . 2_645 no
O12 S12 2.915(4) . . no
O12 C120 2.984(7) . . no
O12 N21 2.744(6) . 2_645 no
O21 S21 2.946(5) . . no
O21 C111 3.176(7) . . no
O21 N11 2.966(6) . . no
O22 C122 3.309(7) . 2_555 no
O22 S22 3.022(4) . . no
O22 C125 3.255(6) . 2_555 no
O22 N12 2.890(5) . 2_555 no
O11 H225 2.4700 . 1_545 no
O11 H17 2.3800 . . no
O11 H262 1.9700 . 1_545 no
O12 H121 2.6100 . . no
O12 H261 1.9500 . 2_645 no
O12 H211 2.5200 . 2_645 no
O21 H27 2.6200 . . no
O21 H111 2.2900 . . no
O21 H161 2.1000 . . no
O21 H11 2.6800 . . no
O22 H122" 2.8000 . 2_555 no
O22 H162 2.1100 . 2_555 no
O22 H221 2.4700 . . no
O22 H125 2.3700 . 2_555 no
N11 O21 2.966(6) . . no
N12 F21 3.030(8) . 2_645 no
N12 O22 2.890(5) . 2_545 no
N21 O12 2.744(6) . 2_655 no
N22 O11 2.822(6) . 1_565 no
N11 H11 2.9200 . . no
N11 H111 2.8200 . . no
N12 H125 2.8400 . . no
N12 H115 2.6500 . . no
N21 H211 2.8400 . . no
N22 H215 2.7700 . . no
N22 H225 2.7700 . . no
C13 F24 3.347(8) . 1_545 no
C21 S12 3.604(10) . 2_655 no
C22 S12 3.526(10) . 2_655 no
C23 S12 3.56(2) . 2_655 no
C29 F12 3.361(7) . . no
C111 O21 3.176(7) . . no
C11 H18 2.8400 . . no
C11 H161 3.0300 . . no
C111 F12 2.985(6) . . no
C111 C128 3.595(9) . . no
C12 H122' 3.0700 . 1_656 no
C112 C127 3.445(8) . . no
C112 C128 3.222(9) . . no
C113 C126 3.461(8) . . no
C113 C127 3.560(9) . . no
C113 C128 3.546(10) . . no
C13 H122' 3.0000 . 1_656 no
C14 H214' 2.9600 . 2_646 no
C114 C133 3.376(10) . . no
C114 C126 3.297(9) . . no
C15 H214' 2.8700 . 2_646 no
C115 C123 3.361(8) . . no
C16 H214' 3.0000 . 2_646 no
C18 H14 3.0400 . 2_656 no
C18 H11 2.9600 . . no
C19 H117 3.0800 . 2_555 no
C19 H262 3.0700 . 1_545 no
C120 O12 2.984(7) . . no
C21 H128 3.0900 . . no
C122 O22 3.309(7) . 2_545 no
C123 C115 3.361(8) . . no
C123 F21 3.039(9) . 2_645 no
C25 H28 2.5900 . . no
C125 F16 3.064(6) . . no
C125 F15 3.276(7) . . no
C125 O22 3.255(6) . 2_545 no
C126 C113 3.461(8) . . no
C126 C114 3.297(9) . . no
C127 C112 3.445(8) . . no
C127 C113 3.560(9) . . no
C128 C111 3.595(9) . . no
C128 C129 3.422(10) . . no
C28 H25 2.5100 . . no
C128 C112 3.222(9) . . no
C128 C113 3.546(10) . . no
C129 C128 3.422(10) . . no
C29 H28" 2.8400 . . no
C29 H111 3.0600 . . no
C133 C114 3.376(10) . . no
C210 F12 3.350(7) . . no
C211 F21 3.002(7) . . no
C211 O12 3.306(6) . 2_655 no
C111 H161 2.6400 . . no
C212 C227 3.383(7) . . no
C212 C228 3.279(8) . . no
C112 H128 3.0000 . . no
C112 H128" 2.8500 . . no
C213 C227 3.507(8) . . no
C213 C226 3.379(7) . . no
C113 H128" 2.9400 . . no
C214 C227 3.565(8) . . no
C214 C226 3.192(7) . . no
C214 C233 3.383(8) . . no
C214 C225 3.422(8) . . no
C117 H18" 2.9400 . 2_545 no
C119 H13 2.9500 . 1_454 no
C220 O11 3.335(7) . 1_565 no
C222 F24 3.361(7) . 1_455 no
C123 H261 3.0600 . 2_645 no
C123 H211 2.9400 . 2_645 no
C125 H162 2.6800 . . no
C225 O11 3.287(6) . 1_565 no
C225 C214 3.422(8) . . no
C225 F25 3.100(7) . . no
C126 H114" 3.0300 . . no
C226 C214 3.192(7) . . no
C126 H114 2.9900 . . no
C226 C213 3.379(7) . . no
C227 C214 3.565(8) . . no
C227 C212 3.383(7) . . no
C227 C213 3.507(8) . . no
C228 C212 3.279(8) . . no
C228 F14 3.216(7) . . no
C228 C229 3.414(8) . . no
C129 H128 3.0100 . . no
C129 H114 2.8000 . . no
C229 C228 3.414(8) . . no
C130 H111 3.1000 . . no
C132 H125 2.9200 . . no
C133 H128 2.9300 . . no
C133 H114 2.8700 . . no
C233 C214 3.383(8) . . no
C210 H217 3.0500 . 2_646 no
C211 H217 2.9100 . 2_646 no
C211 H261 2.6600 . . no
C212 H228 3.0000 . . no
C212 H228" 3.0300 . . no
C214 H18' 3.0900 . 2_656 no
C215 H262 3.0400 . . no
C215 H119 3.0500 . 1_566 no
C216 H119 3.0000 . 1_566 no
C217 H121 2.8800 . 1_566 no
C218 H121 2.9200 . 1_566 no
C219 H222' 2.9300 . . no
C219 H222 2.7900 . . no
C222 H219 2.5700 . . no
C222 H28' 2.7900 . 1_465 no
C223 H162 3.0400 . 2_555 no
C224 H214" 3.0600 . . no
C225 H262 2.6300 . . no
C225 H214" 2.8700 . . no
C226 H214 3.0200 . . no
C226 H214" 2.7900 . . no
C227 H214" 2.9600 . . no
C229 H214 2.8700 . . no
C229 H228 2.9200 . . no
C230 H211 3.0900 . . no
C232 H225 3.0800 . . no
C233 H228 2.7900 . . no
C233 H214 2.9900 . . no
H114' F14 2.6000 . 2_545 no
H114" C126 3.0300 . . no
H122' C12 3.0700 . 1_454 no
H122' C13 3.0000 . 1_454 no
H122" O22 2.8000 . 2_545 no
H122" H162 2.5600 . . no
H128" C112 2.8500 . . no
H128" C113 2.9400 . . no
H214' C14 2.9600 . 2_656 no
H214' C15 2.8700 . 2_656 no
H214' C16 3.0000 . 2_656 no
H214" C225 2.8700 . . no
H214" C226 2.7900 . . no
H214" C224 3.0600 . . no
H214" C227 2.9600 . . no
H222' H219 2.4400 . . no
H222' C219 2.9300 . . no
H222' H28' 2.4700 . 1_465 no
H11 N11 2.9200 . . no
H11 C18 2.9600 . . no
H11 H18 2.4400 . . no
H11 O21 2.6800 . . no
H228' F14 2.5100 . . no
H228" F12 2.5900 . . no
H228" C212 3.0300 . . no
H13 C119 2.9500 . 1_656 no
H14 C18 3.0400 . 2_646 no
H14 H18" 2.5200 . 2_646 no
H15 H17 2.3300 . . no
H17 O11 2.3800 . . no
H17 H15 2.3300 . . no
H18 C11 2.8400 . . no
H18 H11 2.4400 . . no
H18 H161 2.5200 . . no
H18' C214 3.0900 . 2_646 no
H18' H214 2.4800 . 2_646 no
H18" H117 2.5200 . 2_555 no
H18" C117 2.9400 . 2_555 no
H18" H14 2.5200 . 2_656 no
H21 H128 2.4400 . . no
H24 F11 2.8400 . 1_655 no
H25 C28 2.5100 . . no
H25 H28 1.9500 . . no
H27 O21 2.6200 . . no
H28 C25 2.5900 . . no
H28 H25 1.9500 . . no
H28' C222 2.7900 . 1_645 no
H28' H222' 2.4700 . 1_645 no
H28" C29 2.8400 . . no
H111 F12 2.5100 . . no
H111 C29 3.0600 . . no
H111 O21 2.2900 . . no
H111 N11 2.8200 . . no
H111 H161 2.2300 . . no
H111 C130 3.1000 . . no
H114 C129 2.8000 . . no
H114 C126 2.9900 . . no
H114 C133 2.8700 . . no
H115 N12 2.6500 . . no
H117 C19 3.0800 . 2_545 no
H117 H18" 2.5200 . 2_545 no
H119 H121 2.3400 . . no
H119 C215 3.0500 . 1_544 no
H119 C216 3.0000 . 1_544 no
H121 C217 2.8800 . 1_544 no
H121 O12 2.6100 . . no
H121 C218 2.9200 . 1_544 no
H121 H119 2.3400 . . no
H122 H162 2.4800 . . no
H125 C132 2.9200 . . no
H125 H162 2.2900 . . no
H125 O22 2.3700 . 2_545 no
H125 N12 2.8400 . . no
H125 F16 2.5000 . . no
H128 C112 3.0000 . . no
H128 C21 3.0900 . . no
H128 H21 2.4400 . . no
H128 C133 2.9300 . . no
H128 C129 3.0100 . . no
H161 C11 3.0300 . . no
H161 O21 2.1000 . . no
H161 H111 2.2300 . . no
H161 C111 2.6400 . . no
H161 H18 2.5200 . . no
H162 H122 2.4800 . . no
H162 H125 2.2900 . . no
H162 S22 3.1100 . 2_545 no
H162 O22 2.1100 . 2_545 no
H162 C223 3.0400 . 2_545 no
H162 C125 2.6800 . . no
H162 H122" 2.5600 . . no
H211 F21 2.5700 . . no
H211 N21 2.8400 . . no
H211 C230 3.0900 . . no
H211 H261 2.2500 . . no
H211 O12 2.5200 . 2_655 no
H211 C123 2.9400 . 2_655 no
H214 C226 3.0200 . . no
H214 C229 2.8700 . . no
H214 C233 2.9900 . . no
H214 H18' 2.4800 . 2_656 no
H215 N22 2.7700 . . no
H217 C210 3.0500 . 2_656 no
H217 C211 2.9100 . 2_656 no
H218 F22 2.7600 . 2_656 no
H219 C222 2.5700 . . no
H219 H222' 2.4400 . . no
H219 H222 2.2700 . . no
H221 O22 2.4700 . . no
H222 C219 2.7900 . . no
H222 H219 2.2700 . . no
H225 F25 2.5800 . . no
H225 O11 2.4700 . 1_565 no
H225 N22 2.7700 . . no
H225 C232 3.0800 . . no
H225 H262 2.2500 . . no
H228 C212 3.0000 . . no
H228 C229 2.9200 . . no
H228 C233 2.7900 . . no
H261 C211 2.6600 . . no
H261 H211 2.2500 . . no
H261 O12 1.9500 . 2_655 no
H261 C123 3.0600 . 2_655 no
H262 O11 1.9700 . 1_565 no
H262 C19 3.0700 . 1_565 no
H262 C215 3.0400 . . no
H262 C225 2.6300 . . no
H262 H225 2.2500 . . no

loop_
_geom_hbond_atom_site_label_D
_geom_hbond_atom_site_label_H
_geom_hbond_atom_site_label_A
_geom_hbond_distance_DH
_geom_hbond_distance_HA
_geom_hbond_distance_DA
_geom_hbond_angle_DHA
_geom_hbond_site_symmetry_A
_geom_hbond_publ_flag
N11 H161 O21 0.8800 2.1000 2.966(6) 167.00 . yes
N12 H162 O22 0.8800 2.1100 2.890(5) 147.00 2_545 yes
N21 H261 O12 0.8800 1.9500 2.744(6) 150.00 2_655 yes
N22 H262 O11 0.8800 1.9700 2.822(6) 163.00 1_565 yes
C228 H228' F14 0.9800 2.5100 3.216(7) 129.00 . yes
C17 H17 O11 1.0000 2.3800 2.792(7) 104.00 . yes
C111 H111 F12 0.9500 2.5100 2.985(6) 111.00 . yes
C111 H111 O21 0.9500 2.2900 3.176(7) 155.00 . yes
C125 H125 F16 0.9500 2.5000 3.064(6) 118.00 . yes
C125 H125 O22 0.9500 2.3700 3.255(6) 155.00 2_545 yes
C211 H211 O12 0.9500 2.5200 3.306(6) 140.00 2_655 yes
C221 H221 O22 1.0000 2.4700 2.836(6) 101.00 . yes
C225 H225 O11 0.9500 2.4700 3.287(6) 144.00 1_565 yes

loop_
_geom_torsion_atom_site_label_1
_geom_torsion_atom_site_label_2
_geom_torsion_atom_site_label_3
_geom_torsion_atom_site_label_4
_geom_torsion
_geom_torsion_site_symmetry_1
_geom_torsion_site_symmetry_2
_geom_torsion_site_symmetry_3
_geom_torsion_site_symmetry_4
_geom_torsion_publ_flag
C113 S11 C110 C19 178.0(4) . . . . no
C113 S11 C110 C111 2.2(4) . . . . no
C110 S11 C113 C112 -0.8(5) . . . . no
C110 S11 C113 C114 -179.0(6) . . . . no
C127 S12 C124 C123 -179.6(4) . . . . no
C127 S12 C124 C125 0.5(4) . . . . no
C124 S12 C127 C126 -0.3(5) . . . . no
C124 S12 C127 C128 -179.7(5) . . . . no
C210 S21 C213 C214 -179.8(5) . . . . no
C213 S21 C210 C29 -177.8(4) . . . . no
C213 S21 C210 C211 0.4(5) . . . . no
C210 S21 C213 C212 0.6(4) . . . . no
C224 S22 C227 C228 179.8(4) . . . . no
C227 S22 C224 C225 1.2(4) . . . . no
C224 S22 C227 C226 0.1(4) . . . . no
C227 S22 C224 C223 -172.2(3) . . . . no
C17 N11 C19 C110 177.2(5) . . . . no
C17 N11 C19 O11 -1.4(8) . . . . no
C19 N11 C17 C16 104.6(6) . . . . no
C19 N11 C17 C18 -130.5(5) . . . . no
C123 N12 C121 C122 -167.2(5) . . . . no
C121 N12 C123 O12 -5.5(7) . . . . no
C121 N12 C123 C124 175.9(4) . . . . no
C123 N12 C121 C120 68.7(6) . . . . no
C27 N21 C29 O21 2.6(10) . . . . no
C29 N21 C27 C26 149.9(7) . . . . no
C27 N21 C29 C210 -176.9(6) . . . . no
C29 N21 C27 C28 -91.4(8) . . . . no
C221 N22 C223 C224 -164.2(4) . . . . no
C223 N22 C221 C220 131.1(5) . . . . no
C221 N22 C223 O22 9.9(7) . . . . no
C223 N22 C221 C222 -102.5(5) . . . . no
C12 C11 C16 C15 -0.8(9) . . . . no
C16 C11 C12 C13 -0.1(9) . . . . no
C12 C11 C16 C17 177.6(5) . . . . no
C11 C12 C13 C14 -0.2(9) . . . . no
C12 C13 C14 C15 1.4(9) . . . . no
C13 C14 C15 C16 -2.4(9) . . . . no
C14 C15 C16 C17 -176.4(5) . . . . no
C14 C15 C16 C11 2.0(8) . . . . no
C11 C16 C17 N11 62.5(7) . . . . no
C15 C16 C17 C18 117.9(6) . . . . no
C11 C16 C17 C18 -60.5(7) . . . . no
C15 C16 C17 N11 -119.1(6) . . . . no
N11 C19 C110 S11 -176.9(4) . . . . no
O11 C19 C110 S11 1.7(7) . . . . no
N11 C19 C110 C111 -2.2(8) . . . . no
O11 C19 C110 C111 176.5(5) . . . . no
S11 C110 C111 H111 177.00 . . . . no
C19 C110 C111 H111 2.00 . . . . no
H111 C111 C112 C113 -178.00 . . . . no
H111 C111 C112 C129 2.00 . . . . no
C112 C113 C114 H114' -139.00 . . . . no
C112 C113 C114 H114" 101.00 . . . . no
C112 C113 C114 H114 -19.00 . . . . no
S11 C113 C114 H114' 39.00 . . . . no
S11 C113 C114 H114" -81.00 . . . . no
S11 C113 C114 H114 159.00 . . . . no
H115 C115 C120 C121 0.00 . . . . no
C120 C115 C116 H116 -179.00 . . . . no
H115 C115 C116 C117 -179.00 . . . . no
H115 C115 C116 H116 1.00 . . . . no
H115 C115 C120 C119 -179.00 . . . . no
C115 C116 C117 H117 177.00 . . . . no
H116 C116 C117 H117 -3.00 . . . . no
H116 C116 C117 C118 177.00 . . . . no
C116 C117 C118 H118 -178.00 . . . . no
H117 C117 C118 C119 -178.00 . . . . no
H117 C117 C118 H118 2.00 . . . . no
H118 C118 C119 H119 0.00 . . . . no
H118 C118 C119 C120 180.00 . . . . no
C117 C118 C119 H119 180.00 . . . . no
H119 C119 C120 C115 178.00 . . . . no
H119 C119 C120 C121 -1.00 . . . . no
C115 C120 C121 H121 152.00 . . . . no
C119 C120 C121 H121 -29.00 . . . . no
C26 C21 C22 C23 -1.9(13) . . . . no
C22 C21 C26 C25 -0.7(12) . . . . no
C22 C21 C26 C27 -179.4(8) . . . . no
C120 C121 C122 H122 62.00 . . . . no
H121 C121 C122 H122 -178.00 . . . . no
H121 C121 C122 H122" -58.00 . . . . no
N12 C121 C122 H122 -61.00 . . . . no
N12 C121 C122 H122' 179.00 . . . . no
N12 C121 C122 H122" 59.00 . . . . no
C120 C121 C122 H122" -178.00 . . . . no
C120 C121 C122 H122' -58.00 . . . . no
H121 C121 C122 H122' 62.00 . . . . no
C21 C22 C23 C24 9(5) . . . . no
C22 C23 C24 C25 -8(7) . . . . no
C123 C124 C125 H125 -1.00 . . . . no
C23 C24 C25 C26 3(5) . . . . no
S12 C124 C125 H125 179.00 . . . . no
H125 C125 C126 C133 1.00 . . . . no
C24 C25 C26 C21 1(2) . . . . no
H125 C125 C126 C127 -180.00 . . . . no
C24 C25 C26 C27 180(2) . . . . no
C21 C26 C27 N21 -80.3(9) . . . . no
C25 C26 C27 C28 -8.9(11) . . . . no
C21 C26 C27 C28 169.8(8) . . . . no
C25 C26 C27 N21 101.1(9) . . . . no
S12 C127 C128 H128" -90.00 . . . . no
C126 C127 C128 H128' -149.00 . . . . no
C126 C127 C128 H128 -30.00 . . . . no
S12 C127 C128 H128 150.00 . . . . no
C126 C127 C128 H128" 91.00 . . . . no
S12 C127 C128 H128' 30.00 . . . . no
O21 C29 C210 S21 2.7(7) . . . . no
N21 C29 C210 S21 -177.9(4) . . . . no
O21 C29 C210 C211 -175.1(6) . . . . no
N21 C29 C210 C211 4.4(9) . . . . no
S21 C210 C211 C212 -1.3(6) . . . . no
C29 C210 C211 C212 176.6(5) . . . . no
C210 C211 C212 C213 1.8(7) . . . . no
C210 C211 C212 C229 -179.6(5) . . . . no
C211 C212 C213 C214 179.0(5) . . . . no
C229 C212 C213 S21 180.0(4) . . . . no
C229 C212 C213 C214 0.5(9) . . . . no
C211 C212 C229 C230 -51.9(8) . . . . no
C211 C212 C229 C233 129.2(6) . . . . no
C213 C212 C229 C230 126.5(7) . . . . no
C211 C212 C213 S21 -1.5(6) . . . . no
C213 C212 C229 C233 -52.4(9) . . . . no
C220 C215 C216 C217 1.9(10) . . . . no
C216 C215 C220 C219 -1.7(9) . . . . no
C216 C215 C220 C221 173.9(5) . . . . no
C215 C216 C217 C218 -1.3(11) . . . . no
C216 C217 C218 C219 0.6(10) . . . . no
C217 C218 C219 C220 -0.4(10) . . . . no
C218 C219 C220 C221 -174.5(5) . . . . no
C218 C219 C220 C215 0.9(9) . . . . no
C215 C220 C221 N22 -57.7(6) . . . . no
C215 C220 C221 C222 179.1(5) . . . . no
C219 C220 C221 N22 117.8(5) . . . . no
C219 C220 C221 C222 -5.5(8) . . . . no
O22 C223 C224 S22 15.7(5) . . . . no
O22 C223 C224 C225 -156.2(5) . . . . no
N22 C223 C224 S22 -170.3(3) . . . . no
N22 C223 C224 C225 17.8(7) . . . . no
C223 C224 C225 C226 170.2(4) . . . . no
S22 C224 C225 C226 -2.2(5) . . . . no
C224 C225 C226 C227 2.3(6) . . . . no
C224 C225 C226 C233 -172.6(4) . . . . no
C233 C226 C227 S22 173.5(4) . . . . no
C225 C226 C227 S22 -1.3(5) . . . . no
C225 C226 C227 C228 179.0(5) . . . . no
C233 C226 C227 C228 -6.2(8) . . . . no
C225 C226 C233 C229 121.1(6) . . . . no
C225 C226 C233 C232 -54.1(7) . . . . no
C227 C226 C233 C229 -53.2(8) . . . . no
C227 C226 C233 C232 131.6(6) . . . . no
C212 C229 C230 F21 44.1(12) . . . . no
C212 C229 C230 F22 -70.8(7) . . . . no
C230 C229 C233 C232 -1.9(7) . . . . no
C230 C229 C233 C226 -177.5(6) . . . . no
C212 C229 C230 C231 176.9(5) . . . . no
C233 C229 C230 F21 -136.9(9) . . . . no
C233 C229 C230 F22 108.3(6) . . . . no
C233 C229 C230 C231 -4.0(8) . . . . no
C212 C229 C233 C226 1.5(10) . . . . no
C212 C229 C233 C232 177.1(6) . . . . no
F21 C230 C231 F24 -91.6(10) . . . . no
F21 C230 C231 C232 141.8(9) . . . . no
F22 C230 C231 F23 134.5(6) . . . . no
F22 C230 C231 F24 18.8(8) . . . . no
F22 C230 C231 C232 -107.8(6) . . . . no
C229 C230 C231 F23 -109.8(6) . . . . no
C229 C230 C231 F24 134.4(6) . . . . no
C229 C230 C231 C232 7.9(7) . . . . no
F21 C230 C231 F23 24.2(11) . . . . no
C230 C231 C232 C233 -8.9(7) . . . . no
F23 C231 C232 F26 -12.7(7) . . . . no
F23 C231 C232 C233 108.5(6) . . . . no
F24 C231 C232 F25 -13.5(8) . . . . no
F24 C231 C232 F26 103.4(6) . . . . no
F24 C231 C232 C233 -135.5(6) . . . . no
C230 C231 C232 F25 113.1(6) . . . . no
F23 C231 C232 F25 -129.5(6) . . . . no
C230 C231 C232 F26 -130.1(6) . . . . no
F25 C232 C233 C229 -112.6(6) . . . . no
F26 C232 C233 C226 -56.5(7) . . . . no
F25 C232 C233 C226 63.5(8) . . . . no
C231 C232 C233 C226 -177.1(5) . . . . no
C231 C232 C233 C229 6.9(7) . . . . no
F26 C232 C233 C229 127.5(6) . . . . no

loop_
_cod_related_entry_id
_cod_related_entry_database
_cod_related_entry_code
1 ChemSpider 9825185
